data_4516326
loop_
_publ_author_name
'Duggirala, Naga Kiran'
'Wood, Geoffrey P. F.'
'Fischer, Addison'
'Wojtas, \/Lukasz'
'Perry, Miranda L.'
'Zaworotko, Michael J.'

_publ_section_title
;
 Hydrogen Bond Hierarchy: Persistent
 Phenol&#x00B7;&#x00B7;&#x00B7;Chloride Hydrogen Bonds in the Presence of
 Carboxylic Acid Moieties
;
_journal_issue 9
_journal_name_full 'Crystal Growth &amp; Design'
_journal_page_first 4341
_journal_paper_doi 10.1021/acs.cgd.5b00628
_journal_volume 15
_journal_year 2015
_chemical_formula_moiety '2(C7 H6 O4), 2(C5 H6 N), 2(Cl), H2 O'
_chemical_formula_sum 'C24 H26 Cl2 N2 O9'
_chemical_formula_weight 557.37
_space_group_IT_number 2
_space_group_name_Hall '-P 1'
_space_group_name_H-M_alt 'P -1'
_symmetry_cell_setting triclinic
_symmetry_space_group_name_H-M 'P -1'
_atom_sites_solution_hydrogens geom
_atom_sites_solution_primary direct
_atom_sites_solution_secondary difmap
_audit_creation_method SHELXL-97
_cell_angle_alpha 108.0770(10)
_cell_angle_beta 101.3430(10)
_cell_angle_gamma 95.3920(10)
_cell_formula_units_Z 2
_cell_length_a 9.2424(3)
_cell_length_b 10.1573(3)
_cell_length_c 14.5934(4)
_cell_measurement_temperature 100(2)
_cell_volume 1259.16(7)
_computing_cell_refinement 'APEX2 (Bruker, 2010); SAINT (Bruker, 2009)'
_computing_data_collection 'APEX2 (Bruker, 2010)'
_computing_data_reduction 'SAINT (Bruker, 2009);XPREP(Sheldrick,2008)'
_computing_publication_material 'OLEX2 (Dolomanov,2009)'
_computing_structure_refinement 'SHELXTL (Sheldrick, 2008), OLEX2 (2009)'
_computing_structure_solution 'SHELXS-97 (Sheldrick, 2008)'
_diffrn_ambient_temperature 100(2)
_diffrn_measured_fraction_theta_full 0.972
_diffrn_measured_fraction_theta_max 0.972
_diffrn_measurement_device_type 'Bruker D8 Venture PHOTON 100 CMOS'
_diffrn_measurement_method 'omega scans'
_diffrn_radiation_monochromator mirrors
_diffrn_radiation_source 'INCOATEC Imus micro-focus source'
_diffrn_radiation_type CuK\a
_diffrn_radiation_wavelength 1.54178
_diffrn_reflns_av_R_equivalents 0.0406
_diffrn_reflns_av_sigmaI/netI 0.0358
_diffrn_reflns_limit_h_max 10
_diffrn_reflns_limit_h_min -10
_diffrn_reflns_limit_k_max 11
_diffrn_reflns_limit_k_min -11
_diffrn_reflns_limit_l_max 17
_diffrn_reflns_limit_l_min -17
_diffrn_reflns_number 16454
_diffrn_reflns_theta_full 66.00
_diffrn_reflns_theta_max 66.00
_diffrn_reflns_theta_min 3.28
_exptl_absorpt_coefficient_mu 2.817
_exptl_absorpt_correction_T_max 0.8957
_exptl_absorpt_correction_T_min 0.7469
_exptl_absorpt_correction_type multi-scan
_exptl_absorpt_process_details 'SADABS; (Sheldrick, 2003)'
_exptl_crystal_colour colorless
_exptl_crystal_density_diffrn 1.470
_exptl_crystal_density_method 'not measured'
_exptl_crystal_description plate
_exptl_crystal_F_000 580
_exptl_crystal_size_max 0.11
_exptl_crystal_size_mid 0.08
_exptl_crystal_size_min 0.04
_refine_diff_density_max 0.413
_refine_diff_density_min -0.291
_refine_diff_density_rms 0.079
_refine_ls_extinction_method none
_refine_ls_goodness_of_fit_ref 1.103
_refine_ls_hydrogen_treatment mixed
_refine_ls_matrix_type full
_refine_ls_number_parameters 371
_refine_ls_number_reflns 4248
_refine_ls_number_restraints 3
_refine_ls_restrained_S_all 1.103
_refine_ls_R_factor_all 0.0419
_refine_ls_R_factor_gt 0.0345
_refine_ls_shift/su_max 0.001
_refine_ls_shift/su_mean 0.000
_refine_ls_structure_factor_coef Fsqd
_refine_ls_weighting_details 'calc w=1/[\s^2^(Fo^2^)+(0.0539P)^2^+0.7338P] where P=(Fo^2^+2Fc^2^)/3'
_refine_ls_weighting_scheme calc
_refine_ls_wR_factor_gt 0.0903
_refine_ls_wR_factor_ref 0.1029
_reflns_number_gt 3716
_reflns_number_total 4248
_reflns_threshold_expression >2sigma(I)
_cod_data_source_file cg5b00628_si_024.cif
_cod_data_source_block shelxl
_cod_original_cell_volume 1259.15(7)
_cod_original_sg_symbol_H-M P-1
_cod_database_code 4516326

loop_
_symmetry_equiv_pos_as_xyz
'x, y, z'
'-x, -y, -z'

loop_
_atom_site_label
_atom_site_type_symbol
_atom_site_fract_x
_atom_site_fract_y
_atom_site_fract_z
_atom_site_U_iso_or_equiv
_atom_site_adp_type
_atom_site_occupancy
_atom_site_symmetry_multiplicity
_atom_site_calc_flag
_atom_site_refinement_flags
_atom_site_disorder_assembly
_atom_site_disorder_group
Cl1 Cl 0.24343(5) 0.78165(5) 0.53592(3) 0.01925(15) Uani 1 1 d . . .
O1 O -0.32611(15) 0.57068(15) 0.49539(10) 0.0193(3) Uani 1 1 d . . .
H1 H -0.3942 0.5615 0.5448 0.029 Uiso 0.50 1 d PR A 1
O2 O 0.85204(16) 0.91722(15) 0.52668(10) 0.0178(3) Uani 1 1 d . . .
H2 H 0.911(8) 0.905(7) 0.477(7) 0.027 Uiso 0.36(5) 1 d P . .
O3 O 0.47520(15) 0.89525(15) 0.73482(11) 0.0182(3) Uani 1 1 d . . .
O4 O -0.51613(15) 0.42613(15) 0.37587(10) 0.0192(3) Uani 1 1 d . . .
H4 H -0.5597 0.4420 0.4277 0.029 Uiso 0.50 1 d PR B 2
O5 O 1.02350(15) 1.10473(15) 0.62369(11) 0.0173(3) Uani 1 1 d . . .
H5 H 1.062(5) 1.085(4) 0.575(4) 0.026 Uiso 0.64(5) 1 d P . .
O6 O 0.86615(16) 1.25143(15) 0.94848(10) 0.0180(3) Uani 1 1 d . . .
O7 O 0.09060(15) 0.60074(15) 0.32054(11) 0.0181(3) Uani 1 1 d . . .
O8 O -0.33195(16) 0.32721(15) 0.06674(10) 0.0179(3) Uani 1 1 d . . .
C11 C -0.1192(2) 0.4711(2) 0.19475(14) 0.0133(4) Uani 1 1 d . . .
H11 H -0.0611 0.4679 0.1473 0.016 Uiso 1 1 calc R . .
C12 C 0.6755(2) 1.0686(2) 0.83963(14) 0.0132(4) Uani 1 1 d . . .
H12 H 0.6270 1.0769 0.8924 0.016 Uiso 1 1 calc R . .
C13 C 0.8866(2) 1.1393(2) 0.78014(14) 0.0124(4) Uani 1 1 d . . .
H13 H 0.9799 1.1971 0.7916 0.015 Uiso 1 1 calc R . .
C14 C -0.0573(2) 0.5438(2) 0.29499(14) 0.0129(4) Uani 1 1 d . . .
C15 C -0.2916(2) 0.4855(2) 0.33196(14) 0.0131(4) Uani 1 1 d . . .
C16 C 0.8217(2) 1.0389(2) 0.68738(14) 0.0121(4) Uani 1 1 d . . .
C18 C 0.8119(2) 1.1531(2) 0.85539(14) 0.0129(4) Uani 1 1 d . . .
C19 C 0.6113(2) 0.9717(2) 0.74556(14) 0.0133(4) Uani 1 1 d . . .
C20 C 0.6831(2) 0.9550(2) 0.66921(14) 0.0128(4) Uani 1 1 d . . .
H20 H 0.6392 0.8877 0.6054 0.015 Uiso 1 1 calc R . .
C22 C -0.2670(2) 0.4030(2) 0.16465(14) 0.0130(4) Uani 1 1 d . . .
C23 C 0.9023(2) 1.0182(2) 0.60656(14) 0.0129(4) Uani 1 1 d . . .
C26 C -0.3535(2) 0.4082(2) 0.23230(14) 0.0131(4) Uani 1 1 d . . .
H26 H -0.4537 0.3598 0.2112 0.016 Uiso 1 1 calc R . .
C27 C -0.1429(2) 0.5541(2) 0.36414(14) 0.0146(4) Uani 1 1 d . . .
H27 H -0.1014 0.6068 0.4322 0.017 Uiso 1 1 calc R . .
C30 C -0.3832(2) 0.4938(2) 0.40543(15) 0.0143(4) Uani 1 1 d . . .
Cl2 Cl 0.19676(5) 0.36370(5) -0.00076(4) 0.02293(15) Uani 1 1 d . . .
N10 N 0.41614(19) 0.60868(19) 0.16013(13) 0.0175(4) Uani 1 1 d . . .
C29 C 0.5465(2) 0.6667(2) 0.15111(16) 0.0180(4) Uani 1 1 d . . .
H29 H 0.5745 0.6369 0.0896 0.022 Uiso 1 1 calc R . .
C31 C 0.3717(2) 0.6456(2) 0.24495(17) 0.0220(5) Uani 1 1 d . . .
H31 H 0.2785 0.6012 0.2481 0.026 Uiso 1 1 calc R . .
C32 C 0.4609(3) 0.7479(3) 0.32753(17) 0.0257(5) Uani 1 1 d . . .
H32 H 0.4309 0.7745 0.3885 0.031 Uiso 1 1 calc R . .
C34 C 0.5961(2) 0.8119(2) 0.32036(17) 0.0252(5) Uani 1 1 d . . .
H34 H 0.6585 0.8844 0.3762 0.030 Uiso 1 1 calc R . .
C35 C 0.6392(2) 0.7696(2) 0.23167(17) 0.0222(5) Uani 1 1 d . . .
H35 H 0.7322 0.8115 0.2265 0.027 Uiso 1 1 calc R . .
N9 N 0.09033(19) 0.80739(18) 0.70957(13) 0.0181(4) Uani 1 1 d . . .
C17 C 0.0906(2) 0.8990(2) 0.87772(16) 0.0203(5) Uani 1 1 d . . .
H17 H 0.1404 0.9545 0.9440 0.024 Uiso 1 1 calc R . .
C24 C 0.1623(2) 0.8856(2) 0.80286(16) 0.0183(4) Uani 1 1 d . . .
H24 H 0.2626 0.9312 0.8167 0.022 Uiso 1 1 calc R . .
C25 C -0.1268(2) 0.7501(2) 0.75929(17) 0.0206(5) Uani 1 1 d . . .
H25 H -0.2266 0.7024 0.7435 0.025 Uiso 1 1 calc R . .
C28 C -0.0512(2) 0.7400(2) 0.68668(16) 0.0205(5) Uani 1 1 d . . .
H28 H -0.0986 0.6852 0.6198 0.025 Uiso 1 1 calc R . .
C33 C -0.0563(2) 0.8308(2) 0.85626(16) 0.0214(5) Uani 1 1 d . . .
H33 H -0.1075 0.8396 0.9077 0.026 Uiso 1 1 calc R . .
O9 O 0.3855(2) 0.1121(2) -0.00335(15) 0.0417(5) Uani 1 1 d D . .
H9A H 0.4799(14) 0.154(3) 0.029(2) 0.063 Uiso 1 1 d D . .
H9B H 0.337(3) 0.186(2) 0.001(2) 0.063 Uiso 1 1 d D . .
H3 H 0.440(3) 0.849(3) 0.674(2) 0.027(7) Uiso 1 1 d . . .
H6 H 0.955(3) 1.290(3) 0.955(2) 0.033(7) Uiso 1 1 d . . .
H10 H 0.356(3) 0.536(3) 0.108(2) 0.033(7) Uiso 1 1 d . . .
H7 H 0.118(3) 0.649(3) 0.380(2) 0.030(7) Uiso 1 1 d . . .
H8 H -0.265(3) 0.316(3) 0.034(2) 0.033(7) Uiso 1 1 d . . .
H9 H 0.138(3) 0.798(3) 0.6604(19) 0.025(7) Uiso 1 1 d . . .

loop_
_atom_site_aniso_label
_atom_site_aniso_U_11
_atom_site_aniso_U_22
_atom_site_aniso_U_33
_atom_site_aniso_U_23
_atom_site_aniso_U_13
_atom_site_aniso_U_12
Cl1 0.0154(3) 0.0237(3) 0.0138(3) 0.0040(2) -0.00116(19) -0.0020(2)
O1 0.0172(7) 0.0211(8) 0.0127(7) -0.0015(6) 0.0031(6) -0.0042(6)
O2 0.0162(7) 0.0194(8) 0.0114(7) -0.0003(6) 0.0009(6) -0.0029(6)
O3 0.0118(7) 0.0206(8) 0.0144(8) -0.0004(6) 0.0006(6) -0.0079(6)
O4 0.0113(7) 0.0243(8) 0.0176(7) 0.0033(6) 0.0031(6) -0.0044(6)
O5 0.0104(7) 0.0208(8) 0.0165(8) 0.0029(6) 0.0023(6) -0.0041(6)
O6 0.0112(7) 0.0216(8) 0.0123(7) -0.0032(6) 0.0008(6) -0.0054(6)
O7 0.0100(7) 0.0219(8) 0.0140(8) -0.0015(6) 0.0007(6) -0.0066(6)
O8 0.0118(7) 0.0245(8) 0.0106(7) -0.0002(6) -0.0001(6) -0.0035(6)
C11 0.0132(10) 0.0120(10) 0.0150(10) 0.0044(8) 0.0041(8) 0.0023(8)
C12 0.0095(9) 0.0164(10) 0.0123(10) 0.0044(8) 0.0009(7) 0.0002(8)
C13 0.0072(9) 0.0128(10) 0.0147(10) 0.0039(8) -0.0005(7) -0.0015(7)
C14 0.0078(9) 0.0120(10) 0.0169(10) 0.0038(8) 0.0013(8) -0.0006(7)
C15 0.0106(9) 0.0114(10) 0.0162(10) 0.0043(8) 0.0012(8) 0.0009(8)
C16 0.0114(9) 0.0113(9) 0.0129(9) 0.0048(8) -0.0001(7) 0.0025(7)
C18 0.0111(9) 0.0138(10) 0.0102(9) 0.0023(8) -0.0021(7) 0.0009(8)
C19 0.0081(9) 0.0127(10) 0.0171(10) 0.0051(8) -0.0005(8) -0.0004(7)
C20 0.0106(9) 0.0113(9) 0.0120(9) 0.0013(8) -0.0025(7) 0.0000(8)
C22 0.0108(9) 0.0122(10) 0.0132(10) 0.0028(8) -0.0012(8) 0.0013(8)
C23 0.0102(9) 0.0127(10) 0.0142(10) 0.0051(8) -0.0015(8) 0.0028(8)
C26 0.0084(9) 0.0115(10) 0.0172(10) 0.0045(8) -0.0002(8) -0.0002(7)
C27 0.0133(10) 0.0144(10) 0.0116(10) 0.0015(8) -0.0002(8) -0.0024(8)
C30 0.0122(10) 0.0121(10) 0.0171(10) 0.0044(8) 0.0017(8) 0.0001(8)
Cl2 0.0130(3) 0.0275(3) 0.0216(3) 0.0040(2) 0.00080(19) -0.0068(2)
N10 0.0112(8) 0.0162(9) 0.0213(9) 0.0046(8) -0.0009(7) -0.0009(7)
C29 0.0143(10) 0.0205(11) 0.0210(11) 0.0087(9) 0.0046(8) 0.0045(8)
C31 0.0155(10) 0.0254(12) 0.0340(13) 0.0181(10) 0.0098(9) 0.0094(9)
C32 0.0318(13) 0.0325(13) 0.0197(11) 0.0122(10) 0.0087(10) 0.0201(10)
C34 0.0234(12) 0.0202(11) 0.0223(12) 0.0017(9) -0.0095(9) 0.0080(9)
C35 0.0103(10) 0.0217(11) 0.0329(12) 0.0114(10) -0.0003(9) -0.0011(8)
N9 0.0192(9) 0.0193(9) 0.0184(9) 0.0086(7) 0.0054(8) 0.0054(7)
C17 0.0210(11) 0.0186(11) 0.0169(11) 0.0027(9) 0.0003(9) 0.0017(9)
C24 0.0134(10) 0.0149(10) 0.0257(11) 0.0077(9) 0.0011(9) 0.0018(8)
C25 0.0123(10) 0.0167(11) 0.0336(12) 0.0124(9) 0.0011(9) 0.0026(8)
C28 0.0193(11) 0.0173(11) 0.0206(11) 0.0069(9) -0.0053(9) 0.0029(9)
C33 0.0218(11) 0.0219(11) 0.0262(12) 0.0123(9) 0.0102(9) 0.0072(9)
O9 0.0296(10) 0.0388(11) 0.0462(11) 0.0109(9) -0.0032(9) -0.0069(8)

loop_
_atom_type_symbol
_atom_type_description
_atom_type_scat_dispersion_real
_atom_type_scat_dispersion_imag
_atom_type_scat_source
C C 0.0181 0.0091 'International Tables Vol C Tables 4.2.6.8 and 6.1.1.4'
H H 0.0000 0.0000 'International Tables Vol C Tables 4.2.6.8 and 6.1.1.4'
Cl Cl 0.3639 0.7018 'International Tables Vol C Tables 4.2.6.8 and 6.1.1.4'
N N 0.0311 0.0180 'International Tables Vol C Tables 4.2.6.8 and 6.1.1.4'
O O 0.0492 0.0322 'International Tables Vol C Tables 4.2.6.8 and 6.1.1.4'

loop_
_geom_angle_atom_site_label_1
_geom_angle_atom_site_label_2
_geom_angle_atom_site_label_3
_geom_angle
C30 O1 H1 113.6
C23 O2 H2 117(4)
C19 O3 H3 108.7(17)
C30 O4 H4 109.4
C23 O5 H5 111(3)
C18 O6 H6 110.4(18)
C14 O7 H7 111.3(18)
C22 O8 H8 109.9(18)
C14 C11 C22 119.25(18)
C14 C11 H11 120.4
C22 C11 H11 120.4
C19 C12 C18 119.07(18)
C19 C12 H12 120.5
C18 C12 H12 120.5
C18 C13 C16 118.45(17)
C18 C13 H13 120.8
C16 C13 H13 120.8
O7 C14 C27 122.74(17)
O7 C14 C11 116.47(17)
C27 C14 C11 120.79(17)
C26 C15 C27 120.98(18)
C26 C15 C30 119.73(17)
C27 C15 C30 119.28(17)
C13 C16 C20 121.26(18)
C13 C16 C23 119.53(17)
C20 C16 C23 119.20(17)
O6 C18 C13 122.34(17)
O6 C18 C12 116.38(17)
C13 C18 C12 121.27(18)
O3 C19 C20 123.12(17)
O3 C19 C12 115.84(17)
C20 C19 C12 121.04(17)
C19 C20 C16 118.86(18)
C19 C20 H20 120.6
C16 C20 H20 120.6
O8 C22 C26 117.50(16)
O8 C22 C11 121.36(18)
C26 C22 C11 121.14(18)
O2 C23 O5 123.32(18)
O2 C23 C16 119.43(17)
O5 C23 C16 117.23(17)
C22 C26 C15 118.93(17)
C22 C26 H26 120.5
C15 C26 H26 120.5
C14 C27 C15 118.84(18)
C14 C27 H27 120.6
C15 C27 H27 120.6
O4 C30 O1 122.89(18)
O4 C30 C15 118.66(17)
O1 C30 C15 118.44(17)
C31 N10 C29 122.93(19)
C31 N10 H10 116.9(17)
C29 N10 H10 120.0(17)
N10 C29 C35 119.3(2)
N10 C29 H29 120.4
C35 C29 H29 120.4
N10 C31 C32 119.8(2)
N10 C31 H31 120.1
C32 C31 H31 120.1
C31 C32 C34 118.8(2)
C31 C32 H32 120.6
C34 C32 H32 120.6
C35 C34 C32 119.7(2)
C35 C34 H34 120.1
C32 C34 H34 120.1
C29 C35 C34 119.5(2)
C29 C35 H35 120.3
C34 C35 H35 120.3
C24 N9 C28 122.24(19)
C24 N9 H9 119.5(16)
C28 N9 H9 118.3(16)
C24 C17 C33 119.5(2)
C24 C17 H17 120.2
C33 C17 H17 120.2
N9 C24 C17 119.58(19)
N9 C24 H24 120.2
C17 C24 H24 120.2
C28 C25 C33 119.2(2)
C28 C25 H25 120.4
C33 C25 H25 120.4
N9 C28 C25 120.1(2)
N9 C28 H28 120.0
C25 C28 H28 120.0
C25 C33 C17 119.4(2)
C25 C33 H33 120.3
C17 C33 H33 120.3
H9A O9 H9B 101.9(14)

loop_
_geom_bond_atom_site_label_1
_geom_bond_atom_site_label_2
_geom_bond_distance
O1 C30 1.275(2)
O1 H1 1.0650
O2 C23 1.258(2)
O2 H2 0.97(10)
O3 C19 1.368(2)
O3 H3 0.84(3)
O4 C30 1.272(2)
O4 H4 0.9041
O5 C23 1.288(2)
O5 H5 0.84(6)
O6 C18 1.375(2)
O6 H6 0.85(3)
O7 C14 1.364(2)
O7 H7 0.83(3)
O8 C22 1.374(2)
O8 H8 0.85(3)
C11 C14 1.390(3)
C11 C22 1.391(3)
C11 H11 0.9500
C12 C19 1.392(3)
C12 C18 1.392(3)
C12 H12 0.9500
C13 C18 1.387(3)
C13 C16 1.393(3)
C13 H13 0.9500
C14 C27 1.385(3)
C15 C26 1.392(3)
C15 C27 1.399(3)
C15 C30 1.479(3)
C16 C20 1.399(3)
C16 C23 1.487(3)
C19 C20 1.381(3)
C20 H20 0.9500
C22 C26 1.379(3)
C26 H26 0.9500
C27 H27 0.9500
N10 C31 1.335(3)
N10 C29 1.339(3)
N10 H10 0.91(3)
C29 C35 1.372(3)
C29 H29 0.9500
C31 C32 1.372(3)
C31 H31 0.9500
C32 C34 1.392(3)
C32 H32 0.9500
C34 C35 1.381(3)
C34 H34 0.9500
C35 H35 0.9500
N9 C24 1.342(3)
N9 C28 1.345(3)
N9 H9 0.90(3)
C17 C24 1.364(3)
C17 C33 1.394(3)
C17 H17 0.9500
C24 H24 0.9500
C25 C28 1.363(3)
C25 C33 1.384(3)
C25 H25 0.9500
C28 H28 0.9500
C33 H33 0.9500
O9 H9A 0.900(10)
O9 H9B 0.900(10)

loop_
_geom_hbond_atom_site_label_D
_geom_hbond_atom_site_label_H
_geom_hbond_atom_site_label_A
_geom_hbond_distance_DH
_geom_hbond_distance_HA
_geom_hbond_distance_DA
_geom_hbond_angle_DHA
_geom_hbond_site_symmetry_A
O1 H1 O4 1.07 1.53 2.5895(19) 170.8 2_466
O4 H4 O1 0.90 1.71 2.5895(19) 164.0 2_466
O5 H5 O2 0.84(6) 1.81(6) 2.632(2) 167(4) 2_776
O8 H8 O6 0.85(3) 1.92(3) 2.758(2) 168(3) 1_444
O2 H2 O5 0.97(10) 1.68(10) 2.632(2) 166(7) 2_776
O6 H6 Cl2 0.85(3) 2.19(3) 3.0194(15) 166(2) 1_666
O7 H7 Cl1 0.83(3) 2.25(3) 3.0712(16) 167(2) .
N10 H10 Cl2 0.91(3) 2.15(3) 3.0609(18) 172(2) .
C31 H31 O7 0.95 2.20 3.064(3) 150.1 .
N9 H9 Cl1 0.90(3) 2.20(3) 3.0922(19) 177(2) .
O9 H9A O8 0.900(10) 2.204(18) 3.021(2) 151(3) 1_655
